data_4037403
loop_
_publ_author_name
'Wang, Cong-Shuai'
'Fan, Tao'
'Zhang, Hong-Hao'
'Li, Can'
'Shen, Yang'
'Mei, Guang-Jian'
'Shi, Feng'

_publ_section_title
;
 Gallium Bromide-Promoted Dearomative Indole Insertion in
 3-Indolylmethanols: Chemoselective and (Z/E)-Selective Synthesis of
 3,3'-Bisindole Derivatives.
;
_journal_issue 23
_journal_name_full 'The Journal of organic chemistry'
_journal_page_first 11734
_journal_page_last 11742
_journal_paper_doi 10.1021/acs.joc.6b02201
_journal_volume 81
_journal_year 2016
_chemical_absolute_configuration ad
_chemical_formula_sum 'C26 H21 N3 O'
_chemical_formula_weight 391.46
_space_group_crystal_system orthorhombic
_space_group_IT_number 19
_space_group_name_Hall 'P 2ac 2ab'
_space_group_name_H-M_alt 'P 21 21 21'
_atom_sites_solution_hydrogens geom
_audit_creation_method SHELXL-2014
_cell_angle_alpha 90
_cell_angle_beta 90
_cell_angle_gamma 90
_cell_formula_units_Z 4
_cell_length_a 9.2510(11)
_cell_length_b 11.3325(13)
_cell_length_c 20.531(2)
_cell_measurement_reflns_used 5267
_cell_measurement_temperature 296(2)
_cell_measurement_theta_max 24.32
_cell_measurement_theta_min 2.41
_cell_volume 2152.4(4)
_computing_cell_refinement 'Bruker SAINT'
_computing_data_collection 'Bruker APEX2'
_computing_data_reduction 'Bruker SAINT'
_computing_molecular_graphics 'Bruker SHELXTL'
_computing_publication_material 'Bruker SHELXTL'
_computing_structure_refinement 'SHELXL-2014 (Sheldrick, 2014)'
_computing_structure_solution 'SHELXS-97 (Sheldrick, 2008)'
_diffrn_ambient_temperature 296(2)
_diffrn_measured_fraction_theta_full 0.999
_diffrn_measured_fraction_theta_max 0.957
_diffrn_measurement_device_type 'Bruker APEX-II CCD'
_diffrn_measurement_method '\f and \w scans'
_diffrn_radiation_type MoK\a
_diffrn_radiation_wavelength 0.71073
_diffrn_reflns_av_R_equivalents 0.0256
_diffrn_reflns_av_unetI/netI 0.0267
_diffrn_reflns_Laue_measured_fraction_full 0.999
_diffrn_reflns_Laue_measured_fraction_max 0.957
_diffrn_reflns_limit_h_max 11
_diffrn_reflns_limit_h_min -11
_diffrn_reflns_limit_k_max 14
_diffrn_reflns_limit_k_min -14
_diffrn_reflns_limit_l_max 24
_diffrn_reflns_limit_l_min -24
_diffrn_reflns_number 16741
_diffrn_reflns_point_group_measured_fraction_full 0.999
_diffrn_reflns_point_group_measured_fraction_max 0.931
_diffrn_reflns_theta_full 25.242
_diffrn_reflns_theta_max 27.182
_diffrn_reflns_theta_min 2.677
_exptl_absorpt_coefficient_mu 0.075
_exptl_absorpt_correction_T_max 0.7461
_exptl_absorpt_correction_T_min 0.6923
_exptl_absorpt_correction_type multi-scan
_exptl_absorpt_process_details sadabs
_exptl_crystal_colour red
_exptl_crystal_density_diffrn 1.208
_exptl_crystal_F_000 824
_exptl_crystal_size_max 0.220
_exptl_crystal_size_mid 0.200
_exptl_crystal_size_min 0.165
_refine_diff_density_max 0.151
_refine_diff_density_min -0.167
_refine_diff_density_rms 0.042
_refine_ls_abs_structure_details
; 
 Flack x determined using 1272 quotients [(I+)-(I-)]/[(I+)+(I-)] 
 (Parsons, Flack and Wagner, Acta Cryst. B69 (2013) 249-259). 
;
_refine_ls_abs_structure_Flack 0.0(7)
_refine_ls_extinction_method none
_refine_ls_goodness_of_fit_ref 1.057
_refine_ls_hydrogen_treatment constr
_refine_ls_matrix_type full
_refine_ls_number_parameters 273
_refine_ls_number_reflns 4462
_refine_ls_number_restraints 0
_refine_ls_restrained_S_all 1.057
_refine_ls_R_factor_all 0.0596
_refine_ls_R_factor_gt 0.0396
_refine_ls_shift/su_max 0.014
_refine_ls_shift/su_mean 0.000
_refine_ls_structure_factor_coef Fsqd
_refine_ls_weighting_details 'w=1/[\s^2^(Fo^2^)+(0.0602P)^2^+0.0625P] where P=(Fo^2^+2Fc^2^)/3'
_refine_ls_weighting_scheme calc
_refine_ls_wR_factor_gt 0.0979
_refine_ls_wR_factor_ref 0.1095
_reflns_Friedel_coverage 0.712
_reflns_Friedel_fraction_full 0.999
_reflns_Friedel_fraction_max 0.898
_reflns_number_gt 3436
_reflns_number_total 4462
_reflns_threshold_expression 'I > 2\s(I)'
_cod_data_source_file jo6b02201_si_003.cif
_cod_data_source_block SF140708_ZHH_0m
_cod_database_code 4037403
_shelx_space_group_comment
; 
The symmetry employed for this shelxl refinement is uniquely defined 
by the following loop, which should always be used as a source of 
symmetry information in preference to the above space-group names. 
They are only intended as comments. 
;
_shelx_estimated_absorpt_t_min 0.984
_shelx_estimated_absorpt_t_max 0.988
_shelxl_version_number 2014-3

loop_
_space_group_symop_operation_xyz
'x, y, z'
'x+1/2, -y+1/2, -z'
'-x, y+1/2, -z+1/2'
'-x+1/2, -y, z+1/2'

loop_
_atom_site_label
_atom_site_type_symbol
_atom_site_fract_x
_atom_site_fract_y
_atom_site_fract_z
_atom_site_U_iso_or_equiv
_atom_site_adp_type
_atom_site_occupancy
_atom_site_site_symmetry_order
_atom_site_calc_flag
_atom_site_refinement_flags_posn
_atom_site_refinement_flags_adp
N1 N 0.7768(3) 0.6411(2) 0.80411(11) 0.0770(7) Uani 1 1 d . .
N2 N 0.8794(2) 0.34742(16) 0.95856(10) 0.0535(5) Uani 1 1 d . .
H2 H 0.9470 0.3769 0.9823 0.064 Uiso 1 1 calc R U
N3 N 0.9651(2) 0.73477(16) 1.02819(10) 0.0546(5) Uani 1 1 d . .
H3 H 1.0185 0.7903 1.0436 0.065 Uiso 1 1 calc R U
O1 O 0.5988(2) 0.61250(18) 0.88030(10) 0.0792(6) Uani 1 1 d . .
C1 C 0.7232(3) 0.5986(2) 0.86078(12) 0.0588(6) Uani 1 1 d . .
C2 C 0.8457(2) 0.53379(18) 0.89638(10) 0.0449(5) Uani 1 1 d . .
C3 C 0.9673(3) 0.5437(2) 0.84772(11) 0.0521(6) Uani 1 1 d . .
C4 C 1.1064(3) 0.5001(2) 0.84943(15) 0.0688(7) Uani 1 1 d . .
H4 H 1.1389 0.4555 0.8845 0.083 Uiso 1 1 calc R U
C5 C 1.1969(4) 0.5252(3) 0.7968(2) 0.0930(11) Uani 1 1 d . .
H5 H 1.2912 0.4967 0.7966 0.112 Uiso 1 1 calc R U
C6 C 1.1481(6) 0.5912(4) 0.7455(2) 0.1098(15) Uani 1 1 d . .
H6 H 1.2108 0.6073 0.7112 0.132 Uiso 1 1 calc R U
C7 C 1.0110(5) 0.6340(4) 0.74304(15) 0.0973(12) Uani 1 1 d . .
H7 H 0.9789 0.6782 0.7077 0.117 Uiso 1 1 calc R U
C8 C 0.9207(4) 0.6091(2) 0.79512(12) 0.0677(8) Uani 1 1 d . .
C26 C 0.9755(3) 0.68859(18) 0.96685(12) 0.0498(5) Uani 1 1 d . .
H26 H 1.0416 0.7124 0.9354 0.060 Uiso 1 1 calc R U
C9 C 0.6921(6) 0.7109(4) 0.7580(2) 0.1450(19) Uani 1 1 d . .
H9A H 0.5975 0.7247 0.7756 0.218 Uiso 1 1 calc R U
H9B H 0.6838 0.6688 0.7176 0.218 Uiso 1 1 calc R U
H9C H 0.7394 0.7851 0.7505 0.218 Uiso 1 1 calc R U
C10 C 0.8058(2) 0.40685(19) 0.90981(10) 0.0456(5) Uani 1 1 d . .
C11 C 0.7092(3) 0.3321(2) 0.88085(11) 0.0535(6) Uani 1 1 d . .
C12 C 0.7222(3) 0.2219(2) 0.91494(12) 0.0552(6) Uani 1 1 d . .
C13 C 0.6508(3) 0.1123(3) 0.90884(15) 0.0770(9) Uani 1 1 d . .
H13 H 0.5787 0.1014 0.8779 0.092 Uiso 1 1 calc R U
C14 C 0.6904(4) 0.0227(3) 0.94955(18) 0.0870(11) Uani 1 1 d . .
H14 H 0.6451 -0.0503 0.9455 0.104 Uiso 1 1 calc R U
C15 C 0.7962(4) 0.0372(3) 0.99687(19) 0.0868(10) Uani 1 1 d . .
H15 H 0.8201 -0.0260 1.0236 0.104 Uiso 1 1 calc R U
C16 C 0.8660(4) 0.1427(2) 1.00489(15) 0.0723(8) Uani 1 1 d . .
H16 H 0.9360 0.1528 1.0369 0.087 Uiso 1 1 calc R U
C17 C 0.8280(3) 0.2344(2) 0.96311(12) 0.0553(6) Uani 1 1 d . .
C18 C 0.6120(3) 0.3523(3) 0.82423(14) 0.0769(8) Uani 1 1 d . .
H18A H 0.6557 0.4081 0.7951 0.115 Uiso 1 1 calc R U
H18B H 0.5210 0.3826 0.8393 0.115 Uiso 1 1 calc R U
H18C H 0.5964 0.2791 0.8018 0.115 Uiso 1 1 calc R U
C19 C 0.8739(2) 0.60194(18) 0.95877(10) 0.0430(5) Uani 1 1 d . .
C20 C 0.7947(3) 0.59520(19) 1.01891(10) 0.0452(5) Uani 1 1 d . .
C21 C 0.6788(3) 0.5269(2) 1.04146(12) 0.0574(6) Uani 1 1 d . .
H21 H 0.6351 0.4717 1.0143 0.069 Uiso 1 1 calc R U
C22 C 0.6306(3) 0.5426(3) 1.10405(13) 0.0699(7) Uani 1 1 d . .
H22 H 0.5536 0.4976 1.1193 0.084 Uiso 1 1 calc R U
C23 C 0.6956(4) 0.6253(3) 1.14536(13) 0.0724(8) Uani 1 1 d . .
H23 H 0.6617 0.6335 1.1878 0.087 Uiso 1 1 calc R U
C24 C 0.8083(3) 0.6944(2) 1.12461(12) 0.0621(7) Uani 1 1 d . .
H24 H 0.8509 0.7497 1.1521 0.075 Uiso 1 1 calc R U
C25 C 0.8563(3) 0.67899(19) 1.06138(11) 0.0483(5) Uani 1 1 d . .

loop_
_atom_site_aniso_label
_atom_site_aniso_U_11
_atom_site_aniso_U_22
_atom_site_aniso_U_33
_atom_site_aniso_U_23
_atom_site_aniso_U_13
_atom_site_aniso_U_12
N1 0.0972(19) 0.0714(15) 0.0624(14) 0.0148(12) -0.0180(14) 0.0124(14)
N2 0.0558(12) 0.0425(10) 0.0624(12) -0.0030(9) -0.0089(11) 0.0006(9)
N3 0.0602(12) 0.0407(9) 0.0629(12) -0.0096(9) -0.0046(11) -0.0059(9)
O1 0.0671(13) 0.0886(14) 0.0820(13) -0.0274(11) -0.0147(11) 0.0331(11)
C1 0.0698(18) 0.0521(13) 0.0546(14) -0.0115(11) -0.0124(13) 0.0158(13)
C2 0.0492(13) 0.0423(11) 0.0432(11) -0.0034(9) -0.0027(10) 0.0028(10)
C3 0.0619(15) 0.0462(12) 0.0482(12) -0.0097(10) 0.0058(12) -0.0046(11)
C4 0.0623(17) 0.0664(16) 0.0776(18) -0.0170(14) 0.0106(15) -0.0018(14)
C5 0.077(2) 0.095(2) 0.107(3) -0.038(2) 0.041(2) -0.015(2)
C6 0.137(4) 0.116(3) 0.077(2) -0.033(2) 0.046(3) -0.052(3)
C7 0.140(3) 0.099(3) 0.0531(17) 0.0019(16) 0.014(2) -0.034(3)
C8 0.093(2) 0.0633(16) 0.0473(14) -0.0002(12) -0.0008(14) -0.0107(16)
C26 0.0560(14) 0.0411(11) 0.0525(13) -0.0008(10) 0.0021(12) -0.0010(10)
C9 0.174(4) 0.148(4) 0.113(3) 0.057(3) -0.049(3) 0.035(4)
C10 0.0470(12) 0.0460(11) 0.0437(11) -0.0069(9) -0.0002(10) 0.0040(10)
C11 0.0541(13) 0.0581(14) 0.0484(12) -0.0125(11) 0.0038(11) -0.0076(12)
C12 0.0582(15) 0.0501(13) 0.0574(13) -0.0113(11) 0.0159(12) -0.0102(11)
C13 0.079(2) 0.0711(18) 0.0805(18) -0.0187(16) 0.0249(16) -0.0252(16)
C14 0.103(3) 0.0550(16) 0.103(3) -0.0063(17) 0.045(2) -0.0200(18)
C15 0.102(3) 0.0537(16) 0.105(2) 0.0116(17) 0.037(2) 0.0069(19)
C16 0.0799(19) 0.0538(15) 0.0833(19) 0.0071(13) 0.0140(16) 0.0132(15)
C17 0.0593(15) 0.0444(12) 0.0622(15) -0.0052(11) 0.0117(13) 0.0019(11)
C18 0.0794(19) 0.088(2) 0.0635(16) -0.0123(15) -0.0167(15) -0.0147(17)
C19 0.0473(12) 0.0381(10) 0.0436(11) -0.0007(9) -0.0030(10) 0.0024(10)
C20 0.0497(13) 0.0406(11) 0.0452(11) 0.0009(9) -0.0035(10) 0.0040(10)
C21 0.0608(15) 0.0567(13) 0.0548(14) -0.0012(11) 0.0017(12) -0.0067(12)
C22 0.0741(18) 0.0789(17) 0.0567(15) 0.0094(13) 0.0137(14) -0.0044(16)
C23 0.085(2) 0.0875(19) 0.0443(13) -0.0017(13) 0.0053(14) 0.0129(18)
C24 0.0711(17) 0.0652(15) 0.0501(13) -0.0137(12) -0.0089(13) 0.0102(14)
C25 0.0544(14) 0.0440(11) 0.0464(12) -0.0035(9) -0.0055(11) 0.0082(11)

loop_
_atom_type_symbol
_atom_type_description
_atom_type_scat_dispersion_real
_atom_type_scat_dispersion_imag
_atom_type_scat_source
C C 0.0033 0.0016 'International Tables Vol C Tables 4.2.6.8 and 6.1.1.4'
H H 0.0000 0.0000 'International Tables Vol C Tables 4.2.6.8 and 6.1.1.4'
N N 0.0061 0.0033 'International Tables Vol C Tables 4.2.6.8 and 6.1.1.4'
O O 0.0106 0.0060 'International Tables Vol C Tables 4.2.6.8 and 6.1.1.4'

loop_
_geom_angle_atom_site_label_1
_geom_angle_atom_site_label_2
_geom_angle_atom_site_label_3
_geom_angle
C1 N1 C8 111.9(2)
C1 N1 C9 123.6(3)
C8 N1 C9 124.6(3)
C17 N2 C10 109.5(2)
C17 N2 H2 125.3
C10 N2 H2 125.3
C26 N3 C25 109.48(19)
C26 N3 H3 125.3
C25 N3 H3 125.3
O1 C1 N1 125.3(3)
O1 C1 C2 126.7(2)
N1 C1 C2 108.0(2)
C3 C2 C10 111.98(18)
C3 C2 C19 113.13(18)
C10 C2 C19 111.86(17)
C3 C2 C1 101.50(19)
C10 C2 C1 111.23(19)
C19 C2 C1 106.55(17)
C8 C3 C4 120.3(3)
C8 C3 C2 109.0(2)
C4 C3 C2 130.7(2)
C3 C4 C5 117.8(3)
C3 C4 H4 121.1
C5 C4 H4 121.1
C6 C5 C4 120.6(4)
C6 C5 H5 119.7
C4 C5 H5 119.7
C7 C6 C5 122.1(3)
C7 C6 H6 118.9
C5 C6 H6 118.9
C6 C7 C8 117.5(4)
C6 C7 H7 121.3
C8 C7 H7 121.3
C3 C8 C7 121.7(3)
C3 C8 N1 109.6(2)
C7 C8 N1 128.7(3)
N3 C26 C19 109.7(2)
N3 C26 H26 125.1
C19 C26 H26 125.1
N1 C9 H9A 109.5
N1 C9 H9B 109.5
H9A C9 H9B 109.5
N1 C9 H9C 109.5
H9A C9 H9C 109.5
H9B C9 H9C 109.5
C11 C10 N2 109.5(2)
C11 C10 C2 132.1(2)
N2 C10 C2 118.35(19)
C10 C11 C12 105.8(2)
C10 C11 C18 129.8(2)
C12 C11 C18 124.4(2)
C17 C12 C13 118.6(3)
C17 C12 C11 108.4(2)
C13 C12 C11 133.0(3)
C14 C13 C12 118.4(3)
C14 C13 H13 120.8
C12 C13 H13 120.8
C13 C14 C15 121.9(3)
C13 C14 H14 119.0
C15 C14 H14 119.0
C16 C15 C14 121.3(3)
C16 C15 H15 119.3
C14 C15 H15 119.3
C15 C16 C17 117.3(3)
C15 C16 H16 121.4
C17 C16 H16 121.4
N2 C17 C16 130.7(3)
N2 C17 C12 106.8(2)
C16 C17 C12 122.5(2)
C11 C18 H18A 109.5
C11 C18 H18B 109.5
H18A C18 H18B 109.5
C11 C18 H18C 109.5
H18A C18 H18C 109.5
H18B C18 H18C 109.5
C26 C19 C20 106.48(19)
C26 C19 C2 125.8(2)
C20 C19 C2 127.59(19)
C21 C20 C25 118.5(2)
C21 C20 C19 134.7(2)
C25 C20 C19 106.84(19)
C22 C21 C20 119.2(2)
C22 C21 H21 120.4
C20 C21 H21 120.4
C21 C22 C23 120.9(3)
C21 C22 H22 119.5
C23 C22 H22 119.5
C24 C23 C22 121.4(2)
C24 C23 H23 119.3
C22 C23 H23 119.3
C23 C24 C25 117.6(2)
C23 C24 H24 121.2
C25 C24 H24 121.2
N3 C25 C24 130.1(2)
N3 C25 C20 107.46(19)
C24 C25 C20 122.4(2)

loop_
_geom_bond_atom_site_label_1
_geom_bond_atom_site_label_2
_geom_bond_distance
N1 C1 1.354(4)
N1 C8 1.392(4)
N1 C9 1.462(4)
N2 C17 1.370(3)
N2 C10 1.385(3)
N2 H2 0.8600
N3 C26 1.367(3)
N3 C25 1.370(3)
N3 H3 0.8600
O1 C1 1.228(3)
C1 C2 1.536(3)
C2 C3 1.508(3)
C2 C10 1.510(3)
C2 C19 1.518(3)
C3 C8 1.379(4)
C3 C4 1.379(4)
C4 C5 1.396(4)
C4 H4 0.9300
C5 C6 1.368(6)
C5 H5 0.9300
C6 C7 1.359(6)
C6 H6 0.9300
C7 C8 1.386(4)
C7 H7 0.9300
C26 C19 1.369(3)
C26 H26 0.9300
C9 H9A 0.9600
C9 H9B 0.9600
C9 H9C 0.9600
C10 C11 1.368(3)
C11 C12 1.437(4)
C11 C18 1.487(4)
C12 C17 1.399(4)
C12 C13 1.412(4)
C13 C14 1.365(5)
C13 H13 0.9300
C14 C15 1.389(5)
C14 H14 0.9300
C15 C16 1.369(4)
C15 H15 0.9300
C16 C17 1.392(4)
C16 H16 0.9300
C18 H18A 0.9600
C18 H18B 0.9600
C18 H18C 0.9600
C19 C20 1.438(3)
C20 C21 1.401(3)
C20 C25 1.409(3)
C21 C22 1.372(3)
C21 H21 0.9300
C22 C23 1.400(4)
C22 H22 0.9300
C23 C24 1.372(4)
C23 H23 0.9300
C24 C25 1.383(3)
C24 H24 0.9300

loop_
_geom_hbond_atom_site_label_D
_geom_hbond_atom_site_label_H
_geom_hbond_atom_site_label_A
_geom_hbond_distance_DH
_geom_hbond_distance_HA
_geom_hbond_distance_DA
_geom_hbond_angle_DHA
_geom_hbond_site_symmetry_A
N3 H3 O1 0.86 2.05 2.838(3) 151.7 2_567

loop_
_geom_torsion_atom_site_label_1
_geom_torsion_atom_site_label_2
_geom_torsion_atom_site_label_3
_geom_torsion_atom_site_label_4
_geom_torsion
C8 N1 C1 O1 -179.1(3)
C9 N1 C1 O1 0.3(5)
C8 N1 C1 C2 2.4(3)
C9 N1 C1 C2 -178.2(3)
O1 C1 C2 C3 178.5(2)
N1 C1 C2 C3 -3.0(3)
O1 C1 C2 C10 59.2(3)
N1 C1 C2 C10 -122.3(2)
O1 C1 C2 C19 -62.9(3)
N1 C1 C2 C19 115.6(2)
C10 C2 C3 C8 121.4(2)
C19 C2 C3 C8 -111.1(2)
C1 C2 C3 C8 2.7(2)
C10 C2 C3 C4 -59.0(3)
C19 C2 C3 C4 68.5(3)
C1 C2 C3 C4 -177.7(2)
C8 C3 C4 C5 0.4(4)
C2 C3 C4 C5 -179.1(2)
C3 C4 C5 C6 0.2(5)
C4 C5 C6 C7 -0.6(5)
C5 C6 C7 C8 0.5(5)
C4 C3 C8 C7 -0.5(4)
C2 C3 C8 C7 179.1(3)
C4 C3 C8 N1 178.9(2)
C2 C3 C8 N1 -1.5(3)
C6 C7 C8 C3 0.1(5)
C6 C7 C8 N1 -179.3(3)
C1 N1 C8 C3 -0.6(3)
C9 N1 C8 C3 -180.0(3)
C1 N1 C8 C7 178.8(3)
C9 N1 C8 C7 -0.6(5)
C25 N3 C26 C19 0.0(3)
C17 N2 C10 C11 -1.9(3)
C17 N2 C10 C2 -179.96(19)
C3 C2 C10 C11 -89.6(3)
C19 C2 C10 C11 142.2(2)
C1 C2 C10 C11 23.2(3)
C3 C2 C10 N2 87.9(2)
C19 C2 C10 N2 -40.2(3)
C1 C2 C10 N2 -159.27(19)
N2 C10 C11 C12 1.5(3)
C2 C10 C11 C12 179.1(2)
N2 C10 C11 C18 -176.2(2)
C2 C10 C11 C18 1.5(4)
C10 C11 C12 C17 -0.5(3)
C18 C11 C12 C17 177.3(2)
C10 C11 C12 C13 178.8(3)
C18 C11 C12 C13 -3.4(4)
C17 C12 C13 C14 -1.2(4)
C11 C12 C13 C14 179.5(3)
C12 C13 C14 C15 1.0(4)
C13 C14 C15 C16 0.0(5)
C14 C15 C16 C17 -0.8(5)
C10 N2 C17 C16 -179.0(3)
C10 N2 C17 C12 1.5(3)
C15 C16 C17 N2 -178.8(3)
C15 C16 C17 C12 0.6(4)
C13 C12 C17 N2 179.9(2)
C11 C12 C17 N2 -0.6(3)
C13 C12 C17 C16 0.4(4)
C11 C12 C17 C16 179.9(2)
N3 C26 C19 C20 0.6(3)
N3 C26 C19 C2 176.69(19)
C3 C2 C19 C26 16.7(3)
C10 C2 C19 C26 144.2(2)
C1 C2 C19 C26 -94.0(3)
C3 C2 C19 C20 -168.1(2)
C10 C2 C19 C20 -40.5(3)
C1 C2 C19 C20 81.2(3)
C26 C19 C20 C21 179.3(3)
C2 C19 C20 C21 3.3(4)
C26 C19 C20 C25 -1.0(2)
C2 C19 C20 C25 -177.0(2)
C25 C20 C21 C22 -0.9(4)
C19 C20 C21 C22 178.7(3)
C20 C21 C22 C23 -0.1(4)
C21 C22 C23 C24 0.8(5)
C22 C23 C24 C25 -0.4(4)
C26 N3 C25 C24 178.7(2)
C26 N3 C25 C20 -0.7(3)
C23 C24 C25 N3 -180.0(2)
C23 C24 C25 C20 -0.6(4)
C21 C20 C25 N3 -179.2(2)
C19 C20 C25 N3 1.1(2)
C21 C20 C25 C24 1.3(3)
C19 C20 C25 C24 -178.4(2)
